data_8101044
loop_
_publ_author_name
'Creaser, S. P.'
'Pyke, S. M.'
'Tiekink, E. R. T.'

_publ_section_title
;
Crystal structure of N1-(3,3-dimethyl-9-oxo-1,5-dioxa-9\l^6^-
thiaspiro[5.5]-undec-9-yliden)-1-benzenesulfonamide, C~17~H~25~NO~4~S~2~
;
_journal_issue 3
_journal_name_full 'Zeitschrift f\"ur Kristallographie - New Crystal Structures'
_journal_page_first 451
_journal_page_last 453
_journal_volume 216
_journal_year 2001
_chemical_formula_sum 'C17 H25 N O4 S2'
_chemical_formula_weight 371.51
_space_group_IT_number 14
_symmetry_cell_setting monoclinic
_symmetry_space_group_name_Hall '-P 2ybc'
_symmetry_space_group_name_H-M 'P 1 21/c 1'
_cell_angle_alpha 90
_cell_angle_beta 96.18(4)
_cell_angle_gamma 90
_cell_formula_units_Z 8
_cell_length_a 11.349(4)
_cell_length_b 10.934(3)
_cell_length_c 29.48(2)
_cell_measurement_temperature 223
_cell_volume 3637(2)
_diffrn_ambient_temperature 223
_exptl_crystal_density_diffrn 1.357
_cod_original_sg_symbol_H-M 'P 21/c'
_cod_original_formula_sum 'C17 H25 N O4 S2 '
_cod_database_code 8101044

loop_
_symmetry_equiv_pos_as_xyz
'  +x,  +y,  +z'
'  -x,1/2+y,1/2-z'
'  -x,  -y,  -z'
'  +x,1/2-y,1/2+z'

loop_
_atom_site_label
_atom_site_fract_x
_atom_site_fract_y
_atom_site_fract_z
_atom_site_U_iso_or_equiv
_atom_site_occupancy
_atom_site_refinement_flags
_atom_site_adp_type
_atom_site_calc_flag
_atom_site_calc_attached_atom
_atom_site_Wyckoff_symbol
_atom_site_symmetry_multiplicity
S9a 0.60330(8) 0.34656(8) 0.68973(3) 0.0319(2) 1.000 . Uani d ? e 4
S9b 0.10188(8) 0.22957(8) 0.69299(3) 0.0335(2) 1.000 . Uani d ? e 4
S10a 0.68935(7) 0.47939(8) 0.62354(3) 0.0299(2) 1.000 . Uani d ? e 4
S10b 0.18080(7) 0.10289(9) 0.62364(3) 0.0334(2) 1.000 . Uani d ? e 4
O1a 0.4193(2) 0.5483(2) 0.79540(7) 0.0333(7) 1.000 . Uani d ? e 4
O1b -0.0735(2) 0.2367(2) 0.79178(7) 0.0299(6) 1.000 . Uani d ? e 4
O5a 0.4271(2) 0.3351(2) 0.78852(7) 0.0289(6) 1.000 . Uani d ? e 4
O5b -0.0895(2) 0.0241(2) 0.79590(7) 0.0342(7) 1.000 . Uani d ? e 4
O11a 0.7780(2) 0.3852(2) 0.62117(8) 0.0418(7) 1.000 . Uani d ? e 4
O11b 0.2347(2) -0.0146(2) 0.61692(8) 0.0471(8) 1.000 . Uani d ? e 4
O12a 0.7234(2) 0.6035(2) 0.61482(7) 0.0395(7) 1.000 . Uani d ? e 4
O12b 0.2500(2) 0.2119(2) 0.61756(8) 0.0502(8) 1.000 . Uani d ? e 4
N9a 0.6369(2) 0.4833(2) 0.67208(8) 0.0301(8) 1.000 . Uani d ? e 4
N9b 0.1349(2) 0.0953(2) 0.67356(8) 0.0289(8) 1.000 . Uani d ? e 4
C2a 0.4458(3) 0.5419(3) 0.8444(1) 0.036(1) 1.000 . Uani d ? e 4
C2b -0.0432(3) 0.2491(3) 0.8407(1) 0.034(1) 1.000 . Uani d ? e 4
C3a 0.4048(3) 0.4215(3) 0.8638(1) 0.0307(9) 1.000 . Uani d ? e 4
C3b -0.0983(3) 0.1462(3) 0.8658(1) 0.0303(9) 1.000 . Uani d ? e 4
C4a 0.4561(3) 0.3187(3) 0.8367(1) 0.032(1) 1.000 . Uani d ? e 4
C4b -0.0629(3) 0.0251(3) 0.8452(1) 0.036(1) 1.000 . Uani d ? e 4
C6a 0.4659(3) 0.4488(3) 0.7719(1) 0.0264(9) 1.000 . Uani d ? e 4
C6b -0.0386(3) 0.1227(3) 0.7738(1) 0.0259(8) 1.000 . Uani d ? e 4
C7a 0.4098(3) 0.4585(3) 0.7233(1) 0.033(1) 1.000 . Uani d ? e 4
C7b -0.0945(3) 0.1182(3) 0.7247(1) 0.033(1) 1.000 . Uani d ? e 4
C8a 0.4452(3) 0.3521(3) 0.6932(1) 0.036(1) 1.000 . Uani d ? e 4
C8b -0.0557(3) 0.2252(3) 0.6962(1) 0.040(1) 1.000 . Uani d ? e 4
C10a 0.6530(3) 0.3507(3) 0.7496(1) 0.033(1) 1.000 . Uani d ? e 4
C10b 0.1511(3) 0.2184(3) 0.7525(1) 0.036(1) 1.000 . Uani d ? e 4
C11a 0.6012(3) 0.4559(3) 0.7748(1) 0.0291(9) 1.000 . Uani d ? e 4
C11b 0.0966(3) 0.1123(3) 0.7763(1) 0.0306(9) 1.000 . Uani d ? e 4
C12a 0.5682(3) 0.4394(3) 0.5832(1) 0.0301(9) 1.000 . Uani d ? e 4
C12b 0.0521(3) 0.1134(3) 0.5839(1) 0.0310(9) 1.000 . Uani d ? e 4
C13a 0.5541(3) 0.3198(3) 0.5685(1) 0.043(1) 1.000 . Uani d ? e 4
C13b -0.0047(3) 0.0082(4) 0.5680(1) 0.045(1) 1.000 . Uani d ? e 4
C14a 0.4535(4) 0.2859(4) 0.5411(1) 0.051(1) 1.000 . Uani d ? e 4
C14b -0.1081(3) 0.0162(4) 0.5381(1) 0.053(1) 1.000 . Uani d ? e 4
C15a 0.3664(3) 0.3702(4) 0.5275(1) 0.047(1) 1.000 . Uani d ? e 4
C15b -0.1556(3) 0.1278(4) 0.5243(1) 0.049(1) 1.000 . Uani d ? e 4
C15c 0.2541(4) 0.3328(5) 0.4981(1) 0.072(2) 1.000 . Uani d ? e 4
C15d -0.2673(3) 0.1349(5) 0.4912(1) 0.071(2) 1.000 . Uani d ? e 4
C16a 0.3822(3) 0.4902(4) 0.5414(1) 0.051(1) 1.000 . Uani d ? e 4
C16b -0.0973(4) 0.2316(4) 0.5410(1) 0.057(1) 1.000 . Uani d ? e 4
C17a 0.4829(3) 0.5252(3) 0.5697(1) 0.041(1) 1.000 . Uani d ? e 4
C17b 0.0064(3) 0.2261(3) 0.5707(1) 0.046(1) 1.000 . Uani d ? e 4
C31a 0.4541(3) 0.4127(4) 0.9140(1) 0.046(1) 1.000 . Uani d ? e 4
C31b -0.0470(3) 0.1473(4) 0.9161(1) 0.047(1) 1.000 . Uani d ? e 4
C32a 0.2689(3) 0.4150(3) 0.8585(1) 0.041(1) 1.000 . Uani d ? e 4
C32b -0.2329(3) 0.1597(4) 0.8614(1) 0.044(1) 1.000 . Uani d ? e 4
H2a 0.4062 0.6089 0.8580 0.043 1.000 . Uiso c ? e 4
H2b 0.5308 0.5494 0.8520 0.043 1.000 . Uiso c ? e 4
H2c -0.0725 0.3269 0.8506 0.041 1.000 . Uiso c ? e 4
H2d 0.0423 0.2463 0.8475 0.041 1.000 . Uiso c ? e 4
H4a 0.5416 0.3180 0.8436 0.039 1.000 . Uiso c ? e 4
H4b 0.4241 0.2412 0.8456 0.039 1.000 . Uiso c ? e 4
H4c 0.0216 0.0128 0.8528 0.044 1.000 . Uiso c ? e 4
H4d -0.1059 -0.0409 0.8579 0.044 1.000 . Uiso c ? e 4
H7a 0.4345 0.5348 0.7105 0.040 1.000 . Uiso c ? e 4
H7b 0.3243 0.4583 0.7233 0.040 1.000 . Uiso c ? e 4
H7c -0.1800 0.1207 0.7245 0.039 1.000 . Uiso c ? e 4
H7d -0.0717 0.0423 0.7110 0.039 1.000 . Uiso c ? e 4
H8a 0.4050 0.3622 0.6627 0.043 1.000 . Uiso c ? e 4
H8b 0.4206 0.2758 0.7061 0.043 1.000 . Uiso c ? e 4
H8c -0.0792 0.3010 0.7098 0.048 1.000 . Uiso c ? e 4
H8d -0.0954 0.2181 0.6655 0.048 1.000 . Uiso c ? e 4
H10a 0.6305 0.2745 0.7632 0.039 1.000 . Uiso c ? e 4
H10b 0.7386 0.3584 0.7533 0.039 1.000 . Uiso c ? e 4
H10c 0.2365 0.2083 0.7561 0.043 1.000 . Uiso c ? e 4
H10d 0.1306 0.2938 0.7672 0.043 1.000 . Uiso c ? e 4
H11a 0.6233 0.5324 0.7615 0.035 1.000 . Uiso c ? e 4
H11b 0.6333 0.4531 0.8067 0.035 1.000 . Uiso c ? e 4
H11c 0.1292 0.1112 0.8081 0.037 1.000 . Uiso c ? e 4
H11d 0.1165 0.0366 0.7617 0.037 1.000 . Uiso c ? e 4
H13a 0.6151 0.2598 0.5775 0.051 1.000 . Uiso c ? e 4
H13b 0.0271 -0.0712 0.5776 0.054 1.000 . Uiso c ? e 4
H14a 0.4438 0.2015 0.5311 0.061 1.000 . Uiso c ? e 4
H14b -0.1474 -0.0583 0.5268 0.064 1.000 . Uiso c ? e 4
H15a 0.2570 0.2459 0.4915 0.086 1.000 . Uiso c ? e 4
H15b 0.2477 0.3785 0.4697 0.086 1.000 . Uiso c ? e 4
H15c 0.1859 0.3499 0.5142 0.086 1.000 . Uiso c ? e 4
H15d -0.2953 0.0529 0.4835 0.085 1.000 . Uiso c ? e 4
H15e -0.2502 0.1770 0.4637 0.085 1.000 . Uiso c ? e 4
H15f -0.3279 0.1794 0.5053 0.085 1.000 . Uiso c ? e 4
H16a 0.3226 0.5508 0.5313 0.061 1.000 . Uiso c ? e 4
H16b -0.1296 0.3110 0.5317 0.068 1.000 . Uiso c ? e 4
H17a 0.4927 0.6094 0.5797 0.049 1.000 . Uiso c ? e 4
H17b 0.0459 0.3005 0.5820 0.055 1.000 . Uiso c ? e 4
H31a 0.4207 0.4776 0.9310 0.055 1.000 . Uiso c ? e 4
H31b 0.5397 0.4207 0.9167 0.055 1.000 . Uiso c ? e 4
H31c 0.4331 0.3340 0.9261 0.055 1.000 . Uiso c ? e 4
H31d -0.0820 0.0815 0.9322 0.056 1.000 . Uiso c ? e 4
H31e -0.0646 0.2250 0.9297 0.056 1.000 . Uiso c ? e 4
H31f 0.0382 0.1361 0.9182 0.056 1.000 . Uiso c ? e 4
H32a 0.2393 0.4209 0.8265 0.050 1.000 . Uiso c ? e 4
H32b 0.2375 0.4821 0.8751 0.050 1.000 . Uiso c ? e 4
H32c 0.2439 0.3379 0.8707 0.050 1.000 . Uiso c ? e 4
H32d -0.2669 0.0934 0.8776 0.053 1.000 . Uiso c ? e 4
H32e -0.2638 0.1569 0.8295 0.053 1.000 . Uiso c ? e 4
H32f -0.2536 0.2373 0.8744 0.053 1.000 . Uiso c ? e 4

loop_
_atom_site_aniso_label
_atom_site_aniso_U_11
_atom_site_aniso_U_22
_atom_site_aniso_U_33
_atom_site_aniso_U_12
_atom_site_aniso_U_13
_atom_site_aniso_U_23
S9a 0.0355(5) 0.0272(5) 0.0337(5) -0.0018(4) 0.0067(4) -0.0019(4)
S9b 0.0397(5) 0.0268(5) 0.0349(5) 0.0006(4) 0.0090(4) 0.0017(4)
S10a 0.0270(4) 0.0336(5) 0.0291(4) -0.0000(4) 0.0022(3) 0.0000(4)
S10b 0.0272(4) 0.0448(6) 0.0281(4) -0.0001(4) 0.0024(4) -0.0029(4)
O1a 0.042(1) 0.026(1) 0.033(1) 0.007(1) 0.009(1) 0.003(1)
O1b 0.034(1) 0.024(1) 0.032(1) 0.007(1) 0.005(1) -0.000(1)
O5a 0.033(1) 0.022(1) 0.032(1) -0.005(1) 0.003(1) 0.000(1)
O5b 0.046(1) 0.023(1) 0.035(1) -0.007(1) 0.010(1) -0.001(1)
O11a 0.033(1) 0.048(2) 0.044(1) 0.012(1) 0.004(1) -0.000(1)
O11b 0.042(1) 0.060(2) 0.039(1) 0.017(1) 0.002(1) -0.012(1)
O12a 0.041(1) 0.041(2) 0.036(1) -0.014(1) 0.006(1) 0.002(1)
O12b 0.047(2) 0.066(2) 0.039(1) -0.024(1) 0.009(1) 0.001(1)
N9a 0.035(2) 0.023(2) 0.033(2) -0.002(1) 0.005(1) -0.002(1)
N9b 0.031(1) 0.028(2) 0.027(1) 0.004(1) 0.002(1) 0.001(1)
C2a 0.044(2) 0.029(2) 0.036(2) -0.003(2) 0.007(2) -0.005(2)
C2b 0.037(2) 0.033(2) 0.033(2) 0.002(2) 0.007(2) -0.006(2)
C3a 0.027(2) 0.033(2) 0.031(2) -0.000(2) 0.003(1) 0.004(2)
C3b 0.028(2) 0.031(2) 0.031(2) -0.001(2) 0.000(1) 0.001(2)
C4a 0.029(2) 0.030(2) 0.037(2) 0.000(2) 0.002(1) 0.008(2)
C4b 0.047(2) 0.032(2) 0.030(2) 0.005(2) 0.009(2) 0.008(2)
C6a 0.026(2) 0.025(2) 0.029(2) -0.002(1) 0.002(1) 0.001(1)
C6b 0.025(2) 0.021(2) 0.031(2) -0.001(1) 0.001(1) 0.001(2)
C7a 0.021(2) 0.043(2) 0.034(2) -0.001(2) 0.001(1) 0.002(2)
C7b 0.022(2) 0.042(2) 0.033(2) 0.001(2) -0.002(1) -0.003(2)
C8a 0.029(2) 0.045(2) 0.032(2) -0.014(2) -0.003(1) -0.005(2)
C8b 0.031(2) 0.053(3) 0.035(2) 0.018(2) 0.001(2) 0.000(2)
C10a 0.025(2) 0.039(2) 0.034(2) 0.002(2) 0.003(1) 0.006(2)
C10b 0.029(2) 0.038(2) 0.040(2) -0.007(2) 0.005(2) -0.014(2)
C11a 0.026(2) 0.031(2) 0.029(2) -0.006(1) -0.001(1) -0.001(2)
C11b 0.025(2) 0.038(2) 0.027(2) 0.007(2) -0.003(1) -0.002(2)
C12a 0.029(2) 0.033(2) 0.029(2) -0.000(2) 0.006(1) -0.001(2)
C12b 0.031(2) 0.037(2) 0.024(2) 0.003(2) 0.002(1) -0.002(2)
C13a 0.055(2) 0.034(2) 0.038(2) 0.000(2) -0.002(2) -0.001(2)
C13b 0.047(2) 0.039(2) 0.046(2) -0.005(2) -0.007(2) 0.005(2)
C14a 0.069(3) 0.042(3) 0.042(2) -0.016(2) 0.002(2) -0.005(2)
C14b 0.050(2) 0.058(3) 0.049(3) -0.020(2) -0.010(2) 0.002(2)
C15a 0.040(2) 0.069(3) 0.032(2) -0.019(2) 0.005(2) -0.003(2)
C15b 0.033(2) 0.084(3) 0.032(2) 0.009(2) 0.005(2) -0.008(2)
C15c 0.053(3) 0.112(4) 0.049(3) -0.030(3) -0.005(2) -0.006(3)
C15d 0.043(2) 0.130(5) 0.037(2) 0.014(3) -0.007(2) -0.008(3)
C16a 0.033(2) 0.070(3) 0.047(2) 0.009(2) -0.002(2) 0.004(2)
C16b 0.068(3) 0.053(3) 0.045(2) 0.029(2) -0.010(2) -0.005(2)
C17a 0.037(2) 0.042(2) 0.042(2) 0.002(2) -0.002(2) -0.004(2)
C17b 0.057(3) 0.037(2) 0.040(2) 0.007(2) -0.008(2) -0.008(2)
C31a 0.045(2) 0.060(3) 0.032(2) -0.001(2) 0.001(2) 0.007(2)
C31b 0.053(2) 0.053(3) 0.033(2) 0.001(2) 0.000(2) -0.001(2)
C32a 0.031(2) 0.045(2) 0.050(2) 0.003(2) 0.010(2) 0.007(2)
C32b 0.031(2) 0.055(3) 0.047(2) -0.002(2) 0.009(2) -0.005(2)

loop_
_geom_bond_atom_site_label_1
_geom_bond_atom_site_label_2
_geom_bond_distance
_geom_bond_site_symmetry_1
_geom_bond_site_symmetry_2
_geom_bond_publ_flag
S(9A) N(9A) 1.641(3) . . ?
S(9A) C(8A) 1.809(3) . . ?
S(9A) C(10A) 1.795(3) . . ?
S(9B) N(9B) 1.634(3) . . ?
S(9B) C(8B) 1.801(4) . . ?
S(9B) C(10B) 1.788(4) . . ?
S(10A) O(11A) 1.446(2) . . ?
S(10A) O(12A) 1.442(2) . . ?
S(10A) N(9A) 1.608(3) . . ?
S(10A) C(12A) 1.773(3) . . ?
S(10B) O(11B) 1.445(3) . . ?
S(10B) O(12B) 1.449(3) . . ?
S(10B) N(9B) 1.615(3) . . ?
S(10B) C(12B) 1.775(3) . . ?
O(1A) C(2A) 1.444(4) . . ?
O(1A) C(6A) 1.421(4) . . ?
O(1B) C(2B) 1.452(4) . . ?
O(1B) C(6B) 1.428(4) . . ?
O(5A) C(4A) 1.434(4) . . ?
O(5A) C(6A) 1.424(4) . . ?
O(5B) C(4B) 1.451(4) . . ?
O(5B) C(6B) 1.414(4) . . ?
C(2A) C(3A) 1.528(5) . . ?
C(2A) H(2B) 0.97 . . no
C(2A) H(2A) 0.97 . . no
C(2B) C(3B) 1.520(5) . . ?
C(2B) H(2C) 0.97 . . no
C(2B) H(2D) 0.97 . . no
C(3A) C(4A) 1.530(5) . . ?
C(3A) C(31A) 1.527(4) . . ?
C(3A) C(32A) 1.536(4) . . ?
C(3B) C(4B) 1.529(5) . . ?
C(3B) C(31B) 1.532(4) . . ?
C(3B) C(32B) 1.527(4) . . ?
C(4A) H(4B) 0.97 . . no
C(4A) H(4A) 0.97 . . no
C(4B) H(4C) 0.97 . . no
C(4B) H(4D) 0.97 . . no
C(6A) C(7A) 1.508(4) . . ?
C(6A) C(11A) 1.530(4) . . ?
C(6B) C(7B) 1.517(4) . . ?
C(6B) C(11B) 1.533(4) . . ?
C(7A) C(8A) 1.541(5) . . ?
C(7A) H(7B) 0.97 . . no
C(7A) H(7A) 0.97 . . no
C(7B) C(8B) 1.532(5) . . ?
C(7B) H(7C) 0.97 . . no
C(7B) H(7D) 0.97 . . no
C(8A) H(8B) 0.97 . . no
C(8A) H(8A) 0.97 . . no
C(8B) H(8C) 0.97 . . no
C(8B) H(8D) 0.97 . . no
C(10A) C(11A) 1.521(5) . . ?
C(10A) H(10B) 0.97 . . no
C(10A) H(10A) 0.97 . . no
C(10B) C(11B) 1.520(5) . . ?
C(10B) H(10C) 0.97 . . no
C(10B) H(10D) 0.97 . . no
C(11A) H(11B) 0.97 . . no
C(11A) H(11A) 0.97 . . no
C(11B) H(11C) 0.97 . . no
C(11B) H(11D) 0.97 . . no
C(12A) C(13A) 1.381(5) . . ?
C(12A) C(17A) 1.377(5) . . ?
C(12B) C(13B) 1.376(5) . . ?
C(12B) C(17B) 1.377(5) . . ?
C(13A) C(14A) 1.377(5) . . ?
C(13A) H(13A) 0.97 . . no
C(13B) C(14B) 1.392(5) . . ?
C(13B) H(13B) 0.97 . . no
C(14A) C(15A) 1.379(6) . . ?
C(14A) H(14A) 0.97 . . no
C(14B) C(15B) 1.378(6) . . ?
C(14B) H(14B) 0.97 . . no
C(15C) C(15A) 1.518(5) . . ?
C(15C) H(15C) 0.97 . . no
C(15C) H(15A) 0.97 . . no
C(15C) H(15B) 0.97 . . no
C(15A) C(16A) 1.380(6) . . ?
C(15B) C(15D) 1.516(5) . . ?
C(15B) C(16B) 1.377(6) . . ?
C(15D) H(15D) 0.97 . . no
C(15D) H(15E) 0.97 . . no
C(15D) H(15F) 0.97 . . no
C(16A) C(17A) 1.394(5) . . ?
C(16A) H(16A) 0.97 . . no
C(16B) C(17B) 1.391(5) . . ?
C(16B) H(16B) 0.97 . . no
C(17A) H(17A) 0.97 . . no
C(17B) H(17B) 0.97 . . no
C(31A) H(31A) 0.97 . . no
C(31A) H(31B) 0.97 . . no
C(31A) H(31C) 0.97 . . no
C(31B) H(31D) 0.97 . . no
C(31B) H(31E) 0.97 . . no
C(31B) H(31F) 0.97 . . no
C(32A) H(32B) 0.97 . . no
C(32A) H(32C) 0.97 . . no
C(32A) H(32A) 0.97 . . no
C(32B) H(32D) 0.97 . . no
C(32B) H(32E) 0.97 . . no
C(32B) H(32F) 0.97 . . no
